data_7004947
loop_
_publ_author_name
'Br\"oring, Martin'
'Prikhodovski, Serguei'
'Brandt, Carsten D.'
'Tejero, Esther C\'onsul'
'K\"ohler, Silke'

_publ_section_title
;
 Monomeric and polymeric copper and zinc tripyrrins.
;
_journal_issue 2
_journal_name_full 'Dalton transactions (Cambridge, England : 2003)'
_journal_page_first 200
_journal_page_last 208
_journal_paper_doi 10.1039/b613800d
_journal_year 2007
_chemical_formula_sum 'C32 H38 N6 Zn'
_chemical_formula_weight 572.05
_chemical_name_systematic
;
?
;
_space_group_IT_number 2
_symmetry_cell_setting triclinic
_symmetry_space_group_name_Hall '-P 1'
_symmetry_space_group_name_H-M 'P -1'
_atom_sites_solution_hydrogens geom
_atom_sites_solution_primary direct
_atom_sites_solution_secondary difmap
_audit_creation_method SHELXL-97
_cell_angle_alpha 83.966(2)
_cell_angle_beta 89.846(2)
_cell_angle_gamma 86.132(2)
_cell_formula_units_Z 2
_cell_length_a 9.3616(9)
_cell_length_b 11.0049(10)
_cell_length_c 14.7717(14)
_cell_measurement_reflns_used 9009
_cell_measurement_temperature 193(2)
_cell_measurement_theta_max 28.044
_cell_measurement_theta_min 2.438
_cell_volume 1509.9(2)
_computing_cell_refinement 'SAINT-NT V6.0'
_computing_data_collection 'SMART-NT V5.6'
_computing_data_reduction 'SAINT-NT V6.0'
_computing_molecular_graphics 'Mercury 1.4.1'
_computing_publication_material 'XSHELL in SHELXS-97'
_computing_structure_refinement 'SHELXL-97 (Sheldrick, 1997)'
_computing_structure_solution 'SHELXS-97 (Sheldrick, 1997)'
_diffrn_ambient_temperature 193(2)
_diffrn_measured_fraction_theta_full 0.997
_diffrn_measured_fraction_theta_max 0.997
_diffrn_measurement_device_type 'Bruker Smart Apex with D8-Goniometer'
_diffrn_measurement_method 'omega scans'
_diffrn_radiation_monochromator graphite
_diffrn_radiation_source 'fine-focus sealed tube'
_diffrn_radiation_type MoK\a
_diffrn_radiation_wavelength 0.71073
_diffrn_reflns_av_R_equivalents 0.0266
_diffrn_reflns_av_sigmaI/netI 0.0263
_diffrn_reflns_limit_h_max 11
_diffrn_reflns_limit_h_min -11
_diffrn_reflns_limit_k_max 13
_diffrn_reflns_limit_k_min -13
_diffrn_reflns_limit_l_max 17
_diffrn_reflns_limit_l_min -17
_diffrn_reflns_number 18700
_diffrn_reflns_theta_full 25.35
_diffrn_reflns_theta_max 25.35
_diffrn_reflns_theta_min 2.20
_exptl_absorpt_coefficient_mu 0.844
_exptl_absorpt_correction_type none
_exptl_crystal_colour brown
_exptl_crystal_density_diffrn 1.258
_exptl_crystal_density_method 'not measured'
_exptl_crystal_description plate
_exptl_crystal_F_000 604
_exptl_crystal_size_max 0.29
_exptl_crystal_size_mid 0.17
_exptl_crystal_size_min 0.15
_refine_diff_density_max 0.651
_refine_diff_density_min -0.223
_refine_diff_density_rms 0.063
_refine_ls_extinction_method none
_refine_ls_goodness_of_fit_ref 1.143
_refine_ls_hydrogen_treatment constr
_refine_ls_matrix_type full
_refine_ls_number_parameters 360
_refine_ls_number_reflns 5512
_refine_ls_number_restraints 0
_refine_ls_restrained_S_all 1.143
_refine_ls_R_factor_all 0.0440
_refine_ls_R_factor_gt 0.0406
_refine_ls_shift/su_max 0.001
_refine_ls_shift/su_mean 0.000
_refine_ls_structure_factor_coef Fsqd
_refine_ls_weighting_details 'calc w=1/[\s^2^(Fo^2^)+(0.0500P)^2^+0.5965P] where P=(Fo^2^+2Fc^2^)/3'
_refine_ls_weighting_scheme calc
_refine_ls_wR_factor_gt 0.0967
_refine_ls_wR_factor_ref 0.0983
_reflns_number_gt 5120
_reflns_number_total 5512
_reflns_threshold_expression >2sigma(I)
_cod_data_source_file b613800d.txt
_cod_data_source_block sp4ec
_cod_original_sg_symbol_H-M P-1
_cod_database_code 7004947

loop_
_symmetry_equiv_pos_as_xyz
'x, y, z'
'-x, -y, -z'

loop_
_atom_site_label
_atom_site_type_symbol
_atom_site_fract_x
_atom_site_fract_y
_atom_site_fract_z
_atom_site_U_iso_or_equiv
_atom_site_adp_type
_atom_site_occupancy
_atom_site_symmetry_multiplicity
_atom_site_calc_flag
_atom_site_refinement_flags
_atom_site_disorder_assembly
_atom_site_disorder_group
C1 C 0.9524(3) 0.6807(2) 0.67903(17) 0.0368(6) Uani 1 1 d . . .
H1A H 0.9795 0.6943 0.7396 0.055 Uiso 1 1 calc R . .
H1B H 1.0349 0.6506 0.6474 0.055 Uiso 1 1 calc R . .
H1C H 0.8812 0.6216 0.6819 0.055 Uiso 1 1 calc R . .
C2 C 0.8930(2) 0.7978(2) 0.62979(15) 0.0276(5) Uani 1 1 d . . .
C3 C 0.8945(2) 0.8314(2) 0.53267(15) 0.0291(5) Uani 1 1 d . . .
C4 C 0.8269(2) 0.9458(2) 0.51803(15) 0.0289(5) Uani 1 1 d . . .
C5 C 0.7841(2) 0.9827(2) 0.60642(15) 0.0275(5) Uani 1 1 d . . .
C6 C 0.7093(2) 1.0897(2) 0.62197(15) 0.0286(5) Uani 1 1 d . . .
H6 H 0.6868 1.1440 0.5706 0.034 Uiso 1 1 calc R . .
C7 C 0.6616(2) 1.1285(2) 0.70598(15) 0.0272(5) Uani 1 1 d . . .
C8 C 0.5929(2) 1.2439(2) 0.72391(16) 0.0301(5) Uani 1 1 d . . .
C9 C 0.5783(2) 1.2393(2) 0.81786(16) 0.0299(5) Uani 1 1 d . . .
C10 C 0.6374(2) 1.1216(2) 0.85475(16) 0.0284(5) Uani 1 1 d . . .
C11 C 0.6595(2) 1.0753(2) 0.94684(16) 0.0298(5) Uani 1 1 d . . .
H11 H 0.6232 1.1259 0.9893 0.036 Uiso 1 1 calc R . .
C12 C 0.7267(2) 0.9665(2) 0.98237(15) 0.0282(5) Uani 1 1 d . . .
C13 C 0.7520(2) 0.9265(2) 1.07802(15) 0.0299(5) Uani 1 1 d . . .
C14 C 0.8167(2) 0.8110(2) 1.08411(15) 0.0303(5) Uani 1 1 d . . .
C15 C 0.8315(2) 0.7799(2) 0.99154(16) 0.0291(5) Uani 1 1 d . . .
C16 C 0.8923(3) 0.6612(2) 0.96351(17) 0.0399(6) Uani 1 1 d . . .
H16A H 0.8648 0.6544 0.9018 0.060 Uiso 1 1 calc R . .
H16B H 0.8566 0.5950 1.0027 0.060 Uiso 1 1 calc R . .
H16C H 0.9948 0.6577 0.9679 0.060 Uiso 1 1 calc R . .
C17 C 0.9588(3) 0.7515(2) 0.46445(17) 0.0361(6) Uani 1 1 d . . .
H17A H 1.0478 0.7112 0.4891 0.043 Uiso 1 1 calc R . .
H17B H 0.9816 0.8030 0.4096 0.043 Uiso 1 1 calc R . .
C18 C 0.8621(4) 0.6548(3) 0.4393(2) 0.0554(8) Uani 1 1 d . . .
H18A H 0.8430 0.6008 0.4927 0.083 Uiso 1 1 calc R . .
H18B H 0.9086 0.6088 0.3946 0.083 Uiso 1 1 calc R . .
H18C H 0.7737 0.6938 0.4149 0.083 Uiso 1 1 calc R . .
C19 C 0.7944(3) 1.0202(2) 0.42868(16) 0.0331(5) Uani 1 1 d . . .
H19A H 0.8598 0.9923 0.3830 0.040 Uiso 1 1 calc R . .
H19B H 0.8102 1.1053 0.4344 0.040 Uiso 1 1 calc R . .
C20 C 0.6408(3) 1.0112(3) 0.39696(17) 0.0418(6) Uani 1 1 d . . .
H20A H 0.6241 0.9270 0.3921 0.063 Uiso 1 1 calc R . .
H20B H 0.6262 1.0577 0.3386 0.063 Uiso 1 1 calc R . .
H20C H 0.5756 1.0433 0.4402 0.063 Uiso 1 1 calc R . .
C21 C 0.5494(3) 1.3489(2) 0.65373(17) 0.0355(5) Uani 1 1 d . . .
H21A H 0.4606 1.3891 0.6726 0.043 Uiso 1 1 calc R . .
H21B H 0.5314 1.3167 0.5965 0.043 Uiso 1 1 calc R . .
C22 C 0.6611(3) 1.4433(2) 0.63856(19) 0.0432(6) Uani 1 1 d . . .
H22A H 0.6753 1.4793 0.6940 0.065 Uiso 1 1 calc R . .
H22B H 0.6285 1.5060 0.5916 0.065 Uiso 1 1 calc R . .
H22C H 0.7498 1.4041 0.6205 0.065 Uiso 1 1 calc R . .
C23 C 0.5173(3) 1.3383(2) 0.87219(18) 0.0379(6) Uani 1 1 d . . .
H23A H 0.4657 1.3009 0.9237 0.045 Uiso 1 1 calc R . .
H23B H 0.4489 1.3912 0.8345 0.045 Uiso 1 1 calc R . .
C24 C 0.6289(3) 1.4162(3) 0.9071(2) 0.0471(7) Uani 1 1 d . . .
H24A H 0.6915 1.3662 0.9494 0.071 Uiso 1 1 calc R . .
H24B H 0.5821 1.4811 0.9372 0.071 Uiso 1 1 calc R . .
H24C H 0.6837 1.4506 0.8569 0.071 Uiso 1 1 calc R . .
C25 C 0.7204(3) 1.0033(2) 1.15472(16) 0.0377(6) Uani 1 1 d . . .
H25A H 0.7020 0.9503 1.2096 0.045 Uiso 1 1 calc R . .
H25B H 0.6348 1.0564 1.1403 0.045 Uiso 1 1 calc R . .
C26 C 0.8440(3) 1.0809(3) 1.1720(2) 0.0503(7) Uani 1 1 d . . .
H26A H 0.9283 1.0285 1.1879 0.076 Uiso 1 1 calc R . .
H26B H 0.8199 1.1292 1.2210 0.076 Uiso 1 1 calc R . .
H26C H 0.8618 1.1341 1.1179 0.076 Uiso 1 1 calc R . .
C27 C 0.8659(3) 0.7305(2) 1.16759(17) 0.0378(6) Uani 1 1 d . . .
H27A H 0.8463 0.6467 1.1600 0.045 Uiso 1 1 calc R . .
H27B H 0.8107 0.7549 1.2192 0.045 Uiso 1 1 calc R . .
C28 C 1.0229(3) 0.7348(4) 1.1885(2) 0.0689(10) Uani 1 1 d . . .
H28A H 1.0783 0.7154 1.1366 0.103 Uiso 1 1 calc R . .
H28B H 1.0487 0.6763 1.2397 0.103 Uiso 1 1 calc R . .
H28C H 1.0415 0.8154 1.2026 0.103 Uiso 1 1 calc R . .
C29 C 0.5031(3) 0.7113(2) 0.76557(16) 0.0314(5) Uani 1 1 d . . .
C30 C 0.3810(2) 0.6569(2) 0.74151(16) 0.0310(5) Uani 1 1 d . . .
C31 C 0.2870(3) 0.6123(2) 0.81036(18) 0.0354(6) Uani 1 1 d . . .
C32 C 0.3475(3) 0.6543(2) 0.64827(19) 0.0382(6) Uani 1 1 d . . .
N1 N 0.82969(19) 0.88626(17) 0.67352(12) 0.0266(4) Uani 1 1 d . . .
N2 N 0.6842(2) 1.05555(16) 0.78579(13) 0.0276(4) Uani 1 1 d . . .
N3 N 0.7812(2) 0.87105(17) 0.93181(12) 0.0278(4) Uani 1 1 d . . .
N4 N 0.6037(2) 0.75662(19) 0.78564(14) 0.0385(5) Uani 1 1 d . . .
N5 N 0.2116(3) 0.5764(2) 0.86698(17) 0.0505(6) Uani 1 1 d . . .
N6 N 0.3191(3) 0.6532(3) 0.57296(17) 0.0548(6) Uani 1 1 d . . .
Zn Zn 0.74994(3) 0.88269(2) 0.798548(17) 0.02565(10) Uani 1 1 d . . .

loop_
_atom_site_aniso_label
_atom_site_aniso_U_11
_atom_site_aniso_U_22
_atom_site_aniso_U_33
_atom_site_aniso_U_23
_atom_site_aniso_U_13
_atom_site_aniso_U_12
C1 0.0400(14) 0.0384(13) 0.0315(13) -0.0058(11) 0.0011(11) 0.0040(11)
C2 0.0246(11) 0.0323(12) 0.0265(12) -0.0049(9) -0.0003(9) -0.0048(9)
C3 0.0258(11) 0.0369(13) 0.0263(12) -0.0079(10) 0.0016(9) -0.0068(9)
C4 0.0261(11) 0.0363(12) 0.0254(12) -0.0049(10) 0.0006(9) -0.0081(9)
C5 0.0263(11) 0.0332(12) 0.0232(11) -0.0015(9) -0.0016(9) -0.0058(9)
C6 0.0284(11) 0.0316(12) 0.0258(12) -0.0004(9) -0.0047(9) -0.0061(9)
C7 0.0270(11) 0.0279(11) 0.0268(12) -0.0027(9) -0.0042(9) -0.0034(9)
C8 0.0255(11) 0.0296(12) 0.0355(13) -0.0039(10) -0.0033(10) -0.0034(9)
C9 0.0243(11) 0.0292(11) 0.0366(13) -0.0061(10) -0.0004(10) -0.0009(9)
C10 0.0264(11) 0.0293(11) 0.0301(12) -0.0062(9) 0.0007(9) -0.0019(9)
C11 0.0287(11) 0.0340(12) 0.0283(12) -0.0104(10) 0.0042(9) -0.0026(9)
C12 0.0295(12) 0.0327(12) 0.0234(11) -0.0054(9) 0.0025(9) -0.0051(9)
C13 0.0287(11) 0.0378(13) 0.0244(12) -0.0066(10) 0.0040(9) -0.0064(10)
C14 0.0284(12) 0.0381(13) 0.0246(12) -0.0021(10) 0.0012(9) -0.0053(10)
C15 0.0284(11) 0.0330(12) 0.0259(12) -0.0026(9) 0.0019(9) -0.0035(9)
C16 0.0531(16) 0.0357(13) 0.0292(13) -0.0011(11) 0.0025(11) 0.0049(12)
C17 0.0384(13) 0.0421(14) 0.0290(13) -0.0096(11) 0.0055(10) -0.0028(11)
C18 0.067(2) 0.0584(19) 0.0470(18) -0.0251(15) 0.0132(15) -0.0174(15)
C19 0.0342(13) 0.0404(13) 0.0246(12) -0.0013(10) 0.0025(10) -0.0044(10)
C20 0.0408(14) 0.0590(17) 0.0252(13) 0.0005(12) -0.0046(11) -0.0083(12)
C21 0.0359(13) 0.0329(13) 0.0364(14) -0.0016(10) -0.0041(11) 0.0041(10)
C22 0.0486(16) 0.0376(14) 0.0421(16) 0.0013(12) 0.0034(12) -0.0025(12)
C23 0.0353(13) 0.0352(13) 0.0429(15) -0.0088(11) 0.0047(11) 0.0069(10)
C24 0.0537(17) 0.0437(15) 0.0470(17) -0.0205(13) 0.0077(13) -0.0023(13)
C25 0.0452(14) 0.0445(14) 0.0241(12) -0.0080(11) 0.0035(10) -0.0015(11)
C26 0.0627(18) 0.0460(16) 0.0461(17) -0.0175(13) 0.0010(14) -0.0110(14)
C27 0.0427(14) 0.0448(14) 0.0251(12) 0.0008(11) -0.0004(10) -0.0036(11)
C28 0.0444(17) 0.094(3) 0.061(2) 0.0215(19) -0.0121(15) 0.0035(17)
C29 0.0386(14) 0.0274(12) 0.0276(12) -0.0018(9) 0.0033(10) 0.0004(10)
C30 0.0300(12) 0.0316(12) 0.0314(13) -0.0019(10) -0.0006(10) -0.0041(9)
C31 0.0338(13) 0.0321(12) 0.0394(15) -0.0006(11) -0.0031(11) 0.0004(10)
C32 0.0345(13) 0.0376(14) 0.0423(16) -0.0050(11) -0.0027(11) -0.0009(11)
N1 0.0286(10) 0.0287(10) 0.0224(10) -0.0020(8) -0.0011(8) -0.0030(8)
N2 0.0317(10) 0.0254(9) 0.0260(10) -0.0044(8) -0.0002(8) -0.0006(8)
N3 0.0313(10) 0.0289(10) 0.0234(10) -0.0038(8) 0.0019(8) -0.0014(8)
N4 0.0448(13) 0.0404(12) 0.0320(12) -0.0038(9) 0.0009(10) -0.0146(10)
N5 0.0440(13) 0.0506(14) 0.0541(15) 0.0073(12) 0.0080(12) -0.0035(11)
N6 0.0551(15) 0.0696(17) 0.0398(15) -0.0091(12) -0.0095(12) 0.0006(13)
Zn 0.03053(16) 0.02517(15) 0.02151(15) -0.00369(10) 0.00031(10) -0.00178(10)

loop_
_atom_type_symbol
_atom_type_description
_atom_type_scat_dispersion_real
_atom_type_scat_dispersion_imag
_atom_type_scat_source
C C 0.0033 0.0016 'International Tables Vol C Tables 4.2.6.8 and 6.1.1.4'
N N 0.0061 0.0033 'International Tables Vol C Tables 4.2.6.8 and 6.1.1.4'
Zn Zn 0.2839 1.4301 'International Tables Vol C Tables 4.2.6.8 and 6.1.1.4'
H H 0.0000 0.0000 'International Tables Vol C Tables 4.2.6.8 and 6.1.1.4'

loop_
_geom_angle_atom_site_label_1
_geom_angle_atom_site_label_2
_geom_angle_atom_site_label_3
_geom_angle
_geom_angle_site_symmetry_1
_geom_angle_site_symmetry_3
_geom_angle_publ_flag
N1 C2 C3 111.7(2) . . ?
N1 C2 C1 121.7(2) . . ?
C3 C2 C1 126.6(2) . . ?
C4 C3 C2 106.4(2) . . ?
C4 C3 C17 129.0(2) . . ?
C2 C3 C17 124.6(2) . . ?
C3 C4 C5 107.3(2) . . ?
C3 C4 C19 127.9(2) . . ?
C5 C4 C19 124.7(2) . . ?
C6 C5 N1 126.0(2) . . ?
C6 C5 C4 126.2(2) . . ?
N1 C5 C4 107.77(19) . . ?
C5 C6 C7 128.5(2) . . ?
N2 C7 C6 121.4(2) . . ?
N2 C7 C8 109.6(2) . . ?
C6 C7 C8 128.9(2) . . ?
C9 C8 C7 106.4(2) . . ?
C9 C8 C21 127.7(2) . . ?
C7 C8 C21 125.9(2) . . ?
C8 C9 C10 106.6(2) . . ?
C8 C9 C23 127.8(2) . . ?
C10 C9 C23 125.6(2) . . ?
N2 C10 C11 121.2(2) . . ?
N2 C10 C9 109.8(2) . . ?
C11 C10 C9 128.9(2) . . ?
C12 C11 C10 129.1(2) . . ?
C11 C12 N3 125.8(2) . . ?
C11 C12 C13 126.5(2) . . ?
N3 C12 C13 107.69(19) . . ?
C14 C13 C12 107.6(2) . . ?
C14 C13 C25 127.0(2) . . ?
C12 C13 C25 125.2(2) . . ?
C13 C14 C15 106.1(2) . . ?
C13 C14 C27 128.4(2) . . ?
C15 C14 C27 125.5(2) . . ?
N3 C15 C14 111.6(2) . . ?
N3 C15 C16 122.4(2) . . ?
C14 C15 C16 126.0(2) . . ?
C3 C17 C18 113.9(2) . . ?
C4 C19 C20 112.54(19) . . ?
C8 C21 C22 113.6(2) . . ?
C9 C23 C24 114.0(2) . . ?
C13 C25 C26 111.7(2) . . ?
C14 C27 C28 113.9(2) . . ?
N4 C29 C30 179.6(3) . . ?
C29 C30 C31 119.4(2) . . ?
C29 C30 C32 119.6(2) . . ?
C31 C30 C32 120.9(2) . . ?
N5 C31 C30 179.3(3) . . ?
N6 C32 C30 179.1(3) . . ?
C2 N1 C5 106.85(18) . . ?
C2 N1 Zn 130.94(15) . . ?
C5 N1 Zn 119.69(14) . . ?
C7 N2 C10 107.58(18) . . ?
C7 N2 Zn 126.18(15) . . ?
C10 N2 Zn 125.88(15) . . ?
C15 N3 C12 106.95(19) . . ?
C15 N3 Zn 132.16(16) . . ?
C12 N3 Zn 120.28(15) . . ?
C29 N4 Zn 162.2(2) . . ?
N2 Zn N3 95.34(8) . . ?
N2 Zn N1 94.59(8) . . ?
N3 Zn N1 149.51(8) . . ?
N2 Zn N4 118.38(9) . . ?
N3 Zn N4 102.98(8) . . ?
N1 Zn N4 97.42(8) . . ?

loop_
_geom_bond_atom_site_label_1
_geom_bond_atom_site_label_2
_geom_bond_distance
_geom_bond_site_symmetry_2
_geom_bond_publ_flag
C1 C2 1.486(3) . ?
C2 N1 1.330(3) . ?
C2 C3 1.444(3) . ?
C3 C4 1.366(3) . ?
C3 C17 1.504(3) . ?
C4 C5 1.455(3) . ?
C4 C19 1.499(3) . ?
C5 C6 1.369(3) . ?
C5 N1 1.418(3) . ?
C6 C7 1.415(3) . ?
C7 N2 1.363(3) . ?
C7 C8 1.434(3) . ?
C8 C9 1.390(3) . ?
C8 C21 1.503(3) . ?
C9 C10 1.427(3) . ?
C9 C23 1.502(3) . ?
C10 N2 1.366(3) . ?
C10 C11 1.412(3) . ?
C11 C12 1.369(3) . ?
C12 N3 1.418(3) . ?
C12 C13 1.450(3) . ?
C13 C14 1.366(3) . ?
C13 C25 1.500(3) . ?
C14 C15 1.448(3) . ?
C14 C27 1.495(3) . ?
C15 N3 1.326(3) . ?
C15 C16 1.488(3) . ?
C17 C18 1.518(4) . ?
C19 C20 1.526(3) . ?
C21 C22 1.523(4) . ?
C23 C24 1.520(4) . ?
C25 C26 1.521(4) . ?
C27 C28 1.507(4) . ?
C29 N4 1.148(3) . ?
C29 C30 1.390(3) . ?
C30 C31 1.413(3) . ?
C30 C32 1.417(4) . ?
C31 N5 1.148(3) . ?
C32 N6 1.146(3) . ?
N1 Zn 1.9877(18) . ?
N2 Zn 1.9496(18) . ?
N3 Zn 1.9805(19) . ?
N4 Zn 2.037(2) . ?

loop_
_geom_torsion_atom_site_label_1
_geom_torsion_atom_site_label_2
_geom_torsion_atom_site_label_3
_geom_torsion_atom_site_label_4
_geom_torsion
_geom_torsion_site_symmetry_1
_geom_torsion_site_symmetry_2
_geom_torsion_site_symmetry_3
_geom_torsion_site_symmetry_4
_geom_torsion_publ_flag
N1 C2 C3 C4 -0.6(3) . . . . ?
C1 C2 C3 C4 179.2(2) . . . . ?
N1 C2 C3 C17 179.7(2) . . . . ?
C1 C2 C3 C17 -0.4(4) . . . . ?
C2 C3 C4 C5 0.1(2) . . . . ?
C17 C3 C4 C5 179.7(2) . . . . ?
C2 C3 C4 C19 -177.2(2) . . . . ?
C17 C3 C4 C19 2.5(4) . . . . ?
C3 C4 C5 C6 -177.8(2) . . . . ?
C19 C4 C5 C6 -0.4(4) . . . . ?
C3 C4 C5 N1 0.4(2) . . . . ?
C19 C4 C5 N1 177.8(2) . . . . ?
N1 C5 C6 C7 0.2(4) . . . . ?
C4 C5 C6 C7 178.1(2) . . . . ?
C5 C6 C7 N2 -2.0(4) . . . . ?
C5 C6 C7 C8 174.7(2) . . . . ?
N2 C7 C8 C9 1.6(2) . . . . ?
C6 C7 C8 C9 -175.4(2) . . . . ?
N2 C7 C8 C21 -179.6(2) . . . . ?
C6 C7 C8 C21 3.3(4) . . . . ?
C7 C8 C9 C10 -0.3(2) . . . . ?
C21 C8 C9 C10 -179.0(2) . . . . ?
C7 C8 C9 C23 177.9(2) . . . . ?
C21 C8 C9 C23 -0.8(4) . . . . ?
C8 C9 C10 N2 -1.1(3) . . . . ?
C23 C9 C10 N2 -179.4(2) . . . . ?
C8 C9 C10 C11 174.1(2) . . . . ?
C23 C9 C10 C11 -4.1(4) . . . . ?
N2 C10 C11 C12 0.7(4) . . . . ?
C9 C10 C11 C12 -174.0(2) . . . . ?
C10 C11 C12 N3 -4.7(4) . . . . ?
C10 C11 C12 C13 176.8(2) . . . . ?
C11 C12 C13 C14 177.6(2) . . . . ?
N3 C12 C13 C14 -1.0(2) . . . . ?
C11 C12 C13 C25 -6.0(4) . . . . ?
N3 C12 C13 C25 175.4(2) . . . . ?
C12 C13 C14 C15 0.1(2) . . . . ?
C25 C13 C14 C15 -176.2(2) . . . . ?
C12 C13 C14 C27 179.3(2) . . . . ?
C25 C13 C14 C27 3.0(4) . . . . ?
C13 C14 C15 N3 1.0(3) . . . . ?
C27 C14 C15 N3 -178.3(2) . . . . ?
C13 C14 C15 C16 -178.1(2) . . . . ?
C27 C14 C15 C16 2.7(4) . . . . ?
C4 C3 C17 C18 -98.3(3) . . . . ?
C2 C3 C17 C18 81.2(3) . . . . ?
C3 C4 C19 C20 98.3(3) . . . . ?
C5 C4 C19 C20 -78.5(3) . . . . ?
C9 C8 C21 C22 84.2(3) . . . . ?
C7 C8 C21 C22 -94.3(3) . . . . ?
C8 C9 C23 C24 -94.4(3) . . . . ?
C10 C9 C23 C24 83.5(3) . . . . ?
C14 C13 C25 C26 89.6(3) . . . . ?
C12 C13 C25 C26 -86.1(3) . . . . ?
C13 C14 C27 C28 -96.9(3) . . . . ?
C15 C14 C27 C28 82.2(3) . . . . ?
N4 C29 C30 C31 -61(55) . . . . ?
N4 C29 C30 C32 115(55) . . . . ?
C29 C30 C31 N5 -1(24) . . . . ?
C32 C30 C31 N5 -177(100) . . . . ?
C29 C30 C32 N6 -106(22) . . . . ?
C31 C30 C32 N6 70(22) . . . . ?
C3 C2 N1 C5 0.8(2) . . . . ?
C1 C2 N1 C5 -179.0(2) . . . . ?
C3 C2 N1 Zn 162.23(15) . . . . ?
C1 C2 N1 Zn -17.6(3) . . . . ?
C6 C5 N1 C2 177.5(2) . . . . ?
C4 C5 N1 C2 -0.7(2) . . . . ?
C6 C5 N1 Zn 13.6(3) . . . . ?
C4 C5 N1 Zn -164.63(14) . . . . ?
C6 C7 N2 C10 175.0(2) . . . . ?
C8 C7 N2 C10 -2.3(2) . . . . ?
C6 C7 N2 Zn -11.5(3) . . . . ?
C8 C7 N2 Zn 171.16(15) . . . . ?
C11 C10 N2 C7 -173.6(2) . . . . ?
C9 C10 N2 C7 2.1(2) . . . . ?
C11 C10 N2 Zn 13.0(3) . . . . ?
C9 C10 N2 Zn -171.38(15) . . . . ?
C14 C15 N3 C12 -1.6(3) . . . . ?
C16 C15 N3 C12 177.5(2) . . . . ?
C14 C15 N3 Zn -172.42(16) . . . . ?
C16 C15 N3 Zn 6.7(3) . . . . ?
C11 C12 N3 C15 -177.0(2) . . . . ?
C13 C12 N3 C15 1.6(2) . . . . ?
C11 C12 N3 Zn -4.9(3) . . . . ?
C13 C12 N3 Zn 173.74(14) . . . . ?
C30 C29 N4 Zn -56(55) . . . . ?
C7 N2 Zn N3 170.43(18) . . . . ?
C10 N2 Zn N3 -17.27(19) . . . . ?
C7 N2 Zn N1 19.30(19) . . . . ?
C10 N2 Zn N1 -168.40(18) . . . . ?
C7 N2 Zn N4 -81.7(2) . . . . ?
C10 N2 Zn N4 90.61(19) . . . . ?
C15 N3 Zn N2 -177.5(2) . . . . ?
C12 N3 Zn N2 12.69(17) . . . . ?
C15 N3 Zn N1 -69.0(3) . . . . ?
C12 N3 Zn N1 121.18(18) . . . . ?
C15 N3 Zn N4 61.7(2) . . . . ?
C12 N3 Zn N4 -108.07(17) . . . . ?
C2 N1 Zn N2 -178.6(2) . . . . ?
C5 N1 Zn N2 -19.14(17) . . . . ?
C2 N1 Zn N3 72.8(3) . . . . ?
C5 N1 Zn N3 -127.82(17) . . . . ?
C2 N1 Zn N4 -59.1(2) . . . . ?
C5 N1 Zn N4 100.28(17) . . . . ?
C29 N4 Zn N2 24.2(7) . . . . ?
C29 N4 Zn N3 127.7(7) . . . . ?
C29 N4 Zn N1 -75.1(7) . . . . ?
